data_1570614
loop_
_publ_author_name
'Ren, Zhen'
'Sun, Jun-Jun'
'Xu, Long'
'Luo, Peng'
'Ma, Zi-Wei'
'Li, Si'
'Si, Yu-Bing'
'Dong, Xi-Yan'
'Pan, Fangfang'

_publ_section_title
;
 X-ray-triggered through-space charge transfer and photochromism in silver
 nanoclusters.
;
_journal_issue 5
_journal_name_full Nanoscale
_journal_page_first 2662
_journal_page_last 2671
_journal_paper_doi 10.1039/d3nr05409h
_journal_volume 16
_journal_year 2024
_chemical_formula_moiety 'C72 H108 Ag14, 1(Cl), 1[B1F4]'
_chemical_formula_sum 'C72 H108 Ag14 B Cl F4'
_chemical_formula_weight 2606.02
_space_group_crystal_system trigonal
_space_group_IT_number 148
_space_group_name_Hall '-R 3'
_space_group_name_H-M_alt 'R -3 :H'
_atom_sites_solution_hydrogens geom
_audit_block_doi 10.5517/ccdc.csd.cc2hpf4s
_audit_creation_date 2023-12-15
_audit_creation_method
;
Olex2 1.3-alpha
(compiled 2019.04.09 svn.r3586 for OlexSys, GUI svn.r5731)
;
_audit_update_record
;
2023-12-15 deposited with the CCDC.	2023-12-28 downloaded from the CCDC.
;
_cell_angle_alpha 90
_cell_angle_beta 90
_cell_angle_gamma 120
_cell_formula_units_Z 3
_cell_length_a 16.5410(9)
_cell_length_b 16.5410(9)
_cell_length_c 29.8249(19)
_cell_measurement_reflns_used 6390
_cell_measurement_temperature 200.01(10)
_cell_measurement_theta_max 26.9460
_cell_measurement_theta_min 2.9780
_cell_volume 7067.0(7)
_computing_cell_refinement 'CrysAlisPro 1.171.39.28b (Rigaku OD, 2015)'
_computing_data_collection 'CrysAlisPro 1.171.39.28b (Rigaku OD, 2015)'
_computing_data_reduction 'CrysAlisPro 1.171.39.28b (Rigaku OD, 2015)'
_computing_molecular_graphics 'Olex2 (Dolomanov et al., 2009)'
_computing_publication_material 'Olex2 (Dolomanov et al., 2009)'
_computing_structure_refinement 'ShelXL (Sheldrick, 2015)'
_computing_structure_solution 'SHELXT 2018/2 (Sheldrick, 2018)'
_diffrn_ambient_environment air
_diffrn_ambient_temperature 200.01(10)
_diffrn_detector 'CCD plate'
_diffrn_measured_fraction_theta_full 0.995
_diffrn_measured_fraction_theta_max 0.865
_diffrn_measurement_details
;
List of Runs (angles in degrees, time in seconds):

  # Type    Start    End  Width  t~exp~   \w     \q     \k     \f   Frames
#--------------------------------------------------------------------------
  1  \w    -11.00  79.00   0.50    4.00    --  -10.60  38.00  30.00  180
  2  \w    -20.00  59.00   0.50    4.00    --   10.90  57.00 150.00  158
;
_diffrn_measurement_device 'four-circle diffractometer'
_diffrn_measurement_device_type 'XtaLAB AFC12 (RINC): Kappa single'
_diffrn_measurement_method '\w scans'
_diffrn_orient_matrix_type 'CrysAlisPro convention (1999,Acta A55,543-557)'
_diffrn_orient_matrix_UB_11 -0.0099316000
_diffrn_orient_matrix_UB_12 -0.0413869000
_diffrn_orient_matrix_UB_13 -0.0115953000
_diffrn_orient_matrix_UB_21 0.0470637000
_diffrn_orient_matrix_UB_22 0.0111110000
_diffrn_orient_matrix_UB_23 0.0027454000
_diffrn_orient_matrix_UB_31 -0.0118586000
_diffrn_orient_matrix_UB_32 -0.0248046000
_diffrn_orient_matrix_UB_33 0.0205775000
_diffrn_radiation_monochromator graphite
_diffrn_radiation_probe x-ray
_diffrn_radiation_type 'Mo K\a'
_diffrn_radiation_wavelength 0.71073
_diffrn_reflns_av_R_equivalents 0.0378
_diffrn_reflns_av_unetI/netI 0.0378
_diffrn_reflns_Laue_measured_fraction_full 0.995
_diffrn_reflns_Laue_measured_fraction_max 0.865
_diffrn_reflns_limit_h_max 21
_diffrn_reflns_limit_h_min -21
_diffrn_reflns_limit_k_max 18
_diffrn_reflns_limit_k_min -21
_diffrn_reflns_limit_l_max 29
_diffrn_reflns_limit_l_min -40
_diffrn_reflns_number 9459
_diffrn_reflns_point_group_measured_fraction_full 0.995
_diffrn_reflns_point_group_measured_fraction_max 0.865
_diffrn_reflns_theta_full 25.242
_diffrn_reflns_theta_max 28.757
_diffrn_reflns_theta_min 1.971
_diffrn_source 'fine-focus sealed X-ray tube'
_diffrn_source_type 'Enhance (Mo) X-ray Source'
_exptl_absorpt_coefficient_mu 2.905
_exptl_absorpt_correction_T_max 1.00000
_exptl_absorpt_correction_T_min 0.05849
_exptl_absorpt_correction_type multi-scan
_exptl_absorpt_process_details
;
CrysAlisPro 1.171.39.28b (Rigaku Oxford Diffraction, 2015)
Empirical absorption correction using spherical harmonics,
 implemented in SCALE3 ABSPACK scaling algorithm.
;
_exptl_crystal_colour colourless
_exptl_crystal_colour_primary colourless
_exptl_crystal_density_diffrn 1.837
_exptl_crystal_description block
_exptl_crystal_F_000 3768
_exptl_crystal_size_max 0.25
_exptl_crystal_size_mid 0.22
_exptl_crystal_size_min 0.2
_refine_diff_density_max 0.642
_refine_diff_density_min -0.598
_refine_diff_density_rms 0.116
_refine_ls_extinction_coef 0.00092(8)
_refine_ls_extinction_expression Fc^*^=kFc[1+0.001xFc^2^\l^3^/sin(2\q)]^-1/4^
_refine_ls_extinction_method 'SHELXL-2018/3 (Sheldrick 2018)'
_refine_ls_goodness_of_fit_ref 1.060
_refine_ls_hydrogen_treatment constr
_refine_ls_matrix_type full
_refine_ls_number_parameters 194
_refine_ls_number_reflns 3550
_refine_ls_number_restraints 162
_refine_ls_restrained_S_all 1.107
_refine_ls_R_factor_all 0.0698
_refine_ls_R_factor_gt 0.0466
_refine_ls_shift/su_max 0.002
_refine_ls_shift/su_mean 0.000
_refine_ls_structure_factor_coef Fsqd
_refine_ls_weighting_details 'w=1/[\s^2^(Fo^2^)+(0.0862P)^2^] where P=(Fo^2^+2Fc^2^)/3'
_refine_ls_weighting_scheme calc
_refine_ls_wR_factor_gt 0.1364
_refine_ls_wR_factor_ref 0.1480
_reflns_Friedel_coverage 0.000
_reflns_number_gt 2404
_reflns_number_total 3550
_reflns_threshold_expression 'I > 2\s(I)'
_cod_data_source_file d3nr05409h2.cif
_cod_data_source_block cl@ag14-bf4
_cod_depositor_comments 'Adding full bibliography for 1570610--1570618.cif.'
_cod_original_cell_volume 7067.0(9)
_cod_original_sg_symbol_H-M 'R -3'
_cod_database_code 1570614
_shelx_shelxl_version_number 2018/3
_shelx_space_group_comment
;
The symmetry employed for this shelxl refinement is uniquely defined
by the following loop, which should always be used as a source of
symmetry information in preference to the above space-group names.
They are only intended as comments.
;
_shelx_estimated_absorpt_t_max 0.594
_shelx_estimated_absorpt_t_min 0.530
_reflns_odcompleteness_completeness 99.19
_reflns_odcompleteness_iscentric 1
_reflns_odcompleteness_theta 26.32
_olex2_refinement_description
;
1. Fixed Uiso
 At 1.5 times of:
  All C(H,H,H) groups
2. Restrained distances
 C4-C3 = C5-C3 = C6-C3 = C10A-C9 = C12-C9 = C11A-C9 = C10-C9 = C11-C9 = C12A-C9
 1.54 with sigma of 0.02
 C4A-C3 = C5A-C3 = C6A-C3
 1.54 with sigma of 0.02
 C4-C5 \\sim C5-C6 \\sim C6-C4
 with sigma of 0.02
 C10-C11 \\sim C11-C12 \\sim C12-C10
 with sigma of 0.02
 C10A-C11A \\sim C11A-C12A \\sim C12A-C10A
 with sigma of 0.02
3. Uiso/Uaniso restraints and constraints
Uanis(C6) \\sim Ueq, Uanis(C5) \\sim Ueq, Uanis(C3) \\sim Ueq, Uanis(C4) \\sim
Ueq, Uanis(C12) \\sim Ueq, Uanis(C11A) \\sim Ueq, Uanis(C10) \\sim Ueq,
Uanis(C12A) \\sim Ueq, Uanis(C11) \\sim Ueq, Uanis(C10A) \\sim Ueq: with sigma
of 0.01 and sigma for terminal atoms of 0.02
Uanis(C6A) \\sim Ueq, Uanis(C5A) \\sim Ueq, Uanis(C4A) \\sim Ueq: with sigma of
0.01 and sigma for terminal atoms of 0.02
4. Rigid body (RIGU) restrains
 C9, C10A, C12, C11A, C10, C12A, C11, C7, C8
 with sigma for 1-2 distances of 0.01 and sigma for 1-3 distances of 0.01
5. Others
 Sof(C10A)=Sof(H10D)=Sof(H10E)=Sof(H10F)=Sof(C12A)=Sof(H12D)=Sof(H12E)=
 Sof(H12F)=Sof(C11A)=Sof(H11D)=Sof(H11E)=Sof(H11F)=1-FVAR(1)
 Sof(C10)=Sof(H10A)=Sof(H10B)=Sof(H10C)=Sof(C11)=Sof(H11A)=Sof(H11B)=Sof(H11C)=
 Sof(C12)=Sof(H12A)=Sof(H12B)=Sof(H12C)=FVAR(1)
 Sof(C6A)=Sof(H6AA)=Sof(H6AB)=Sof(H6AC)=Sof(C4A)=Sof(H4AA)=Sof(H4AB)=Sof(H4AC)=
 Sof(C5A)=Sof(H5AA)=Sof(H5AB)=Sof(H5AC)=1-FVAR(2)
 Sof(C6)=Sof(H6A)=Sof(H6B)=Sof(H6C)=Sof(C4)=Sof(H4A)=Sof(H4B)=Sof(H4C)=Sof(C5)=
 Sof(H5A)=Sof(H5B)=Sof(H5C)=FVAR(2)
6.a Me refined with riding coordinates:
 C10(H10A,H10B,H10C), C11(H11A,H11B,H11C), C12(H12A,H12B,H12C), C5(H5A,H5B,
 H5C), C12A(H12D,H12E,H12F), C11A(H11D,H11E,H11F), C5A(H5AA,H5AB,H5AC)
6.b Idealised Me refined as rotating group:
 C6(H6A,H6B,H6C), C4(H4A,H4B,H4C), C10A(H10D,H10E,H10F), C6A(H6AA,H6AB,H6AC),
 C4A(H4AA,H4AB,H4AC)
;
_smtbx_masks_void_probe_radius 1.2
_smtbx_masks_void_truncation_radius 1.2
_olex2_submission_special_instructions 'No special instructions were received'
_oxdiff_exptl_absorpt_empirical_details
;
Empirical correction (ABSPACK) includes:
- Absorption correction using spherical harmonics
- Frame scaling
;
_oxdiff_exptl_absorpt_empirical_full_max 8.677
_oxdiff_exptl_absorpt_empirical_full_min 0.409

loop_
_space_group_symop_operation_xyz
'x, y, z'
'-y, x-y, z'
'-x+y, -x, z'
'x+2/3, y+1/3, z+1/3'
'-y+2/3, x-y+1/3, z+1/3'
'-x+y+2/3, -x+1/3, z+1/3'
'x+1/3, y+2/3, z+2/3'
'-y+1/3, x-y+2/3, z+2/3'
'-x+y+1/3, -x+2/3, z+2/3'
'-x, -y, -z'
'y, -x+y, -z'
'x-y, x, -z'
'-x+2/3, -y+1/3, -z+1/3'
'y+2/3, -x+y+1/3, -z+1/3'
'x-y+2/3, x+1/3, -z+1/3'
'-x+1/3, -y+2/3, -z+2/3'
'y+1/3, -x+y+2/3, -z+2/3'
'x-y+1/3, x+2/3, -z+2/3'

loop_
_atom_site_label
_atom_site_type_symbol
_atom_site_fract_x
_atom_site_fract_y
_atom_site_fract_z
_atom_site_U_iso_or_equiv
_atom_site_adp_type
_atom_site_occupancy
_atom_site_site_symmetry_order
_atom_site_calc_flag
_atom_site_refinement_flags_posn
_atom_site_refinement_flags_adp
_atom_site_refinement_flags_occupancy
_atom_site_disorder_assembly
_atom_site_disorder_group
Ag01 Ag 0.52170(3) 0.36500(3) 0.39713(2) 0.0752(2) Uani 1 1 d . . . . .
Ag02 Ag 0.666667 0.333333 0.43799(2) 0.0754(3) Uani 1 3 d S T P . .
Ag03 Ag 0.47425(3) 0.17370(3) 0.36931(2) 0.0787(2) Uani 1 1 d . . . . .
Cl04 Cl 0.666667 0.333333 0.333333 0.0549(6) Uani 1 6 d S T P . .
C1 C 0.5396(4) 0.4757(4) 0.35777(17) 0.0732(13) Uani 1 1 d . . . . .
C7 C 0.5012(4) 0.2560(4) 0.43882(16) 0.0739(13) Uani 1 1 d . U . . .
C9 C 0.4435(7) 0.1344(6) 0.5060(3) 0.142(3) Uani 1 1 d D U . . .
C2 C 0.5294(5) 0.5339(5) 0.3396(2) 0.0912(18) Uani 1 1 d . . . . .
C8 C 0.4756(4) 0.1991(4) 0.4680(2) 0.0909(17) Uani 1 1 d . U . . .
C10 C 0.412(3) 0.0362(14) 0.4844(9) 0.177(11) Uani 0.44(3) 1 d D U . A 1
H10A H 0.389428 -0.011497 0.507905 0.265 Uiso 0.44(3) 1 calc R . . A 1
H10B H 0.362048 0.021150 0.462675 0.265 Uiso 0.44(3) 1 calc R . . A 1
H10C H 0.465375 0.037880 0.469065 0.265 Uiso 0.44(3) 1 calc R . . A 1
C3 C 0.5159(7) 0.6076(6) 0.3197(3) 0.138(3) Uani 1 1 d D U . . .
C11 C 0.5192(17) 0.158(2) 0.5388(9) 0.169(11) Uani 0.44(3) 1 d D U . A 1
H11A H 0.495471 0.113726 0.563743 0.254 Uiso 0.44(3) 1 calc R . . A 1
H11B H 0.570849 0.155520 0.524205 0.254 Uiso 0.44(3) 1 calc R . . A 1
H11C H 0.541555 0.221507 0.550307 0.254 Uiso 0.44(3) 1 calc R . . A 1
C12 C 0.356(2) 0.134(2) 0.5254(11) 0.178(12) Uani 0.44(3) 1 d D U . A 1
H12A H 0.332021 0.091771 0.551093 0.267 Uiso 0.44(3) 1 calc R . . A 1
H12B H 0.373501 0.197659 0.535212 0.267 Uiso 0.44(3) 1 calc R . . A 1
H12C H 0.307742 0.113871 0.502281 0.267 Uiso 0.44(3) 1 calc R . . A 1
C6 C 0.5374(14) 0.6210(11) 0.2725(4) 0.161(7) Uani 0.650(15) 1 d D U . B 1
H6A H 0.603036 0.639341 0.267877 0.242 Uiso 0.650(15) 1 calc GR . . B 1
H6B H 0.526258 0.670142 0.261037 0.242 Uiso 0.650(15) 1 calc GR . . B 1
H6C H 0.497461 0.562640 0.256389 0.242 Uiso 0.650(15) 1 calc GR . . B 1
C4 C 0.4362(11) 0.6113(12) 0.3348(6) 0.148(6) Uani 0.650(15) 1 d D U . B 1
H4A H 0.403834 0.618783 0.308983 0.222 Uiso 0.650(15) 1 calc GR . . B 1
H4B H 0.455964 0.664309 0.355197 0.222 Uiso 0.650(15) 1 calc GR . . B 1
H4C H 0.393890 0.553268 0.350563 0.222 Uiso 0.650(15) 1 calc GR . . B 1
C5 C 0.6022(15) 0.7059(15) 0.3402(10) 0.307(16) Uani 0.650(15) 1 d D U . B 1
H5A H 0.662067 0.711440 0.331818 0.460 Uiso 0.650(15) 1 calc R . . B 1
H5B H 0.598513 0.758918 0.327908 0.460 Uiso 0.650(15) 1 calc R . . B 1
H5C H 0.597100 0.705527 0.372907 0.460 Uiso 0.650(15) 1 calc R . . B 1
C10A C 0.419(2) 0.1779(14) 0.5461(6) 0.173(9) Uani 0.56(3) 1 d D U . A 2
H10D H 0.363075 0.181059 0.539065 0.260 Uiso 0.56(3) 1 calc GR . . A 2
H10E H 0.471427 0.240898 0.551752 0.260 Uiso 0.56(3) 1 calc GR . . A 2
H10F H 0.408039 0.139144 0.572788 0.260 Uiso 0.56(3) 1 calc GR . . A 2
C12A C 0.5243(13) 0.116(2) 0.5208(10) 0.189(10) Uani 0.56(3) 1 d D U . A 2
H12D H 0.503405 0.073066 0.546227 0.283 Uiso 0.56(3) 1 calc R . . A 2
H12E H 0.541081 0.089321 0.495733 0.283 Uiso 0.56(3) 1 calc R . . A 2
H12F H 0.578941 0.175589 0.529700 0.283 Uiso 0.56(3) 1 calc R . . A 2
C11A C 0.3635(16) 0.0424(13) 0.4923(8) 0.170(9) Uani 0.56(3) 1 d D U . A 2
H11D H 0.342725 -0.000160 0.518020 0.255 Uiso 0.56(3) 1 calc R . . A 2
H11E H 0.311992 0.050886 0.481901 0.255 Uiso 0.56(3) 1 calc R . . A 2
H11F H 0.383086 0.016116 0.468033 0.255 Uiso 0.56(3) 1 calc R . . A 2
C6A C 0.503(3) 0.660(2) 0.3586(9) 0.168(12) Uani 0.350(15) 1 d D U . B 2
H6AA H 0.436813 0.629217 0.367055 0.252 Uiso 0.350(15) 1 calc GR . . B 2
H6AB H 0.523514 0.724615 0.349397 0.252 Uiso 0.350(15) 1 calc GR . . B 2
H6AC H 0.540026 0.660877 0.384354 0.252 Uiso 0.350(15) 1 calc GR . . B 2
C4A C 0.6081(14) 0.6815(17) 0.2989(10) 0.133(9) Uani 0.350(15) 1 d D U . B 2
H4AA H 0.659615 0.694496 0.319330 0.199 Uiso 0.350(15) 1 calc GR . . B 2
H4AB H 0.605963 0.738869 0.293720 0.199 Uiso 0.350(15) 1 calc GR . . B 2
H4AC H 0.617805 0.658354 0.270294 0.199 Uiso 0.350(15) 1 calc GR . . B 2
C5A C 0.423(2) 0.5470(17) 0.2927(11) 0.200(16) Uani 0.350(15) 1 d D U . B 2
H5AA H 0.405392 0.588133 0.277324 0.300 Uiso 0.350(15) 1 calc R . . B 2
H5AB H 0.432780 0.508810 0.270629 0.300 Uiso 0.350(15) 1 calc R . . B 2
H5AC H 0.373333 0.506245 0.313489 0.300 Uiso 0.350(15) 1 calc R . . B 2

loop_
_atom_site_aniso_label
_atom_site_aniso_U_11
_atom_site_aniso_U_22
_atom_site_aniso_U_33
_atom_site_aniso_U_23
_atom_site_aniso_U_13
_atom_site_aniso_U_12
Ag01 0.0813(3) 0.0768(3) 0.0744(3) 0.01229(18) 0.00884(19) 0.0447(2)
Ag02 0.0759(3) 0.0759(3) 0.0744(4) 0.000 0.000 0.03797(16)
Ag03 0.0793(3) 0.0820(3) 0.0792(3) -0.00113(18) -0.00163(18) 0.0436(2)
Cl04 0.0521(9) 0.0521(9) 0.0604(14) 0.000 0.000 0.0261(4)
C1 0.074(3) 0.067(3) 0.092(3) 0.002(3) 0.003(3) 0.046(3)
C7 0.068(3) 0.088(4) 0.066(3) 0.011(2) 0.014(2) 0.039(3)
C9 0.173(8) 0.130(6) 0.126(6) 0.064(5) 0.055(6) 0.078(6)
C2 0.095(4) 0.092(4) 0.111(4) 0.027(3) 0.040(3) 0.065(4)
C8 0.104(5) 0.087(4) 0.078(4) 0.013(3) 0.030(3) 0.045(4)
C10 0.20(2) 0.125(12) 0.194(18) 0.069(11) 0.005(15) 0.072(13)
C3 0.158(6) 0.133(6) 0.163(6) 0.046(5) 0.051(5) 0.104(5)
C11 0.216(18) 0.155(17) 0.128(14) 0.038(12) -0.009(12) 0.086(13)
C12 0.163(17) 0.19(2) 0.166(18) 0.058(14) 0.042(13) 0.078(14)
C6 0.220(15) 0.165(12) 0.142(10) 0.082(9) 0.044(10) 0.129(12)
C4 0.153(11) 0.151(11) 0.201(13) 0.012(10) 0.003(9) 0.122(10)
C5 0.31(2) 0.28(2) 0.37(2) 0.001(17) 0.019(17) 0.173(17)
C10A 0.198(18) 0.174(14) 0.098(10) 0.028(9) 0.042(11) 0.055(12)
C12A 0.222(16) 0.170(16) 0.166(16) 0.077(12) 0.003(12) 0.092(12)
C11A 0.164(14) 0.133(12) 0.180(14) 0.053(10) 0.049(12) 0.050(10)
C6A 0.21(2) 0.147(17) 0.22(2) 0.017(14) 0.030(15) 0.147(16)
C4A 0.152(17) 0.117(14) 0.141(15) 0.064(12) 0.010(12) 0.077(12)
C5A 0.25(2) 0.179(19) 0.24(2) 0.081(15) -0.010(16) 0.162(17)

loop_
_atom_type_symbol
_atom_type_description
_atom_type_scat_dispersion_real
_atom_type_scat_dispersion_imag
_atom_type_scat_source
C C 0.0033 0.0016 'International Tables Vol C Tables 4.2.6.8 and 6.1.1.4'
H H 0.0000 0.0000 'International Tables Vol C Tables 4.2.6.8 and 6.1.1.4'
Ag Ag -0.8971 1.1015 'International Tables Vol C Tables 4.2.6.8 and 6.1.1.4'
Cl Cl 0.1484 0.1585 'International Tables Vol C Tables 4.2.6.8 and 6.1.1.4'
B B 0.0013 0.0007 'International Tables Vol C Tables 4.2.6.8 and 6.1.1.4'
F F 0.0171 0.0103 'International Tables Vol C Tables 4.2.6.8 and 6.1.1.4'

loop_
_geom_angle_atom_site_label_1
_geom_angle_atom_site_label_2
_geom_angle_atom_site_label_3
_geom_angle
_geom_angle_site_symmetry_1
_geom_angle_site_symmetry_3
_geom_angle_publ_flag
Ag02 Ag01 Ag03 119.13(2) . 17 ?
Ag02 Ag01 Ag03 74.494(13) . . ?
Ag03 Ag01 Ag02 75.117(14) 3_665 . ?
Ag03 Ag01 Ag03 119.88(2) 3_665 . ?
Ag03 Ag01 Ag03 75.490(14) . 17 ?
Ag03 Ag01 Ag03 76.116(14) 3_665 17 ?
C1 Ag01 Ag02 128.35(14) . . ?
C1 Ag01 Ag03 128.97(14) . . ?
C1 Ag01 Ag03 53.24(14) . 3_665 ?
C1 Ag01 Ag03 53.48(14) . 17 ?
C1 Ag01 C7 177.4(2) . . ?
C7 Ag01 Ag02 52.71(14) . . ?
C7 Ag01 Ag03 127.76(14) . 3_665 ?
C7 Ag01 Ag03 53.16(15) . . ?
C7 Ag01 Ag03 128.64(15) . 17 ?
Ag01 Ag02 Ag01 104.230(17) 3_665 . ?
Ag01 Ag02 Ag01 104.231(17) 2_655 3_665 ?
Ag01 Ag02 Ag01 104.231(17) 2_655 . ?
C7 Ag02 Ag01 147.81(13) 2_655 . ?
C7 Ag02 Ag01 147.81(13) 3_665 2_655 ?
C7 Ag02 Ag01 83.40(14) 3_665 . ?
C7 Ag02 Ag01 44.07(13) . . ?
C7 Ag02 Ag01 44.07(13) 3_665 3_665 ?
C7 Ag02 Ag01 83.40(14) . 2_655 ?
C7 Ag02 Ag01 147.81(13) . 3_665 ?
C7 Ag02 Ag01 44.07(13) 2_655 2_655 ?
C7 Ag02 Ag01 83.40(14) 2_655 3_665 ?
C7 Ag02 C7 119.990(5) 2_655 . ?
C7 Ag02 C7 119.989(4) 3_665 . ?
C7 Ag02 C7 119.989(6) 2_655 3_665 ?
Ag01 Ag03 Ag01 104.71(2) 2_655 . ?
Ag01 Ag03 Ag01 103.050(17) . 18_545 ?
Ag01 Ag03 Ag01 104.074(18) 2_655 18_545 ?
C1 Ag03 Ag01 82.39(12) 2_655 18_545 ?
C1 Ag03 Ag01 44.38(13) 2_655 2_655 ?
C1 Ag03 Ag01 43.42(13) 18_545 18_545 ?
C1 Ag03 Ag01 81.91(12) 18_545 . ?
C1 Ag03 Ag01 148.17(13) 2_655 . ?
C1 Ag03 Ag01 146.80(13) 18_545 2_655 ?
C1 Ag03 C1 119.18(8) 2_655 18_545 ?
C1 Ag03 C7 121.63(18) 2_655 . ?
C7 Ag03 Ag01 83.66(12) . 2_655 ?
C7 Ag03 Ag01 43.83(13) . . ?
C7 Ag03 Ag01 146.29(13) . 18_545 ?
C7 Ag03 C1 119.17(18) . 18_545 ?
Ag01 C1 Ag03 82.38(18) . 3_665 ?
Ag01 C1 Ag03 83.10(18) . 17 ?
Ag03 C1 Ag03 99.30(18) 3_665 17 ?
C2 C1 Ag01 163.9(5) . . ?
C2 C1 Ag03 101.6(4) . 17 ?
C2 C1 Ag03 111.6(5) . 3_665 ?
Ag01 C7 Ag02 83.23(18) . . ?
Ag01 C7 Ag03 83.01(17) . . ?
Ag02 C7 Ag03 97.71(17) . . ?
C8 C7 Ag01 164.2(5) . . ?
C8 C7 Ag02 106.9(5) . . ?
C8 C7 Ag03 106.9(5) . . ?
C8 C9 C10 104.5(12) . . ?
C8 C9 C11 111.6(13) . . ?
C8 C9 C12 106.6(11) . . ?
C8 C9 C10A 109.9(9) . . ?
C8 C9 C12A 108.9(10) . . ?
C8 C9 C11A 110.4(12) . . ?
C11 C9 C10 110.2(11) . . ?
C11 C9 C12 114.5(11) . . ?
C12 C9 C10 109.0(11) . . ?
C10A C9 C12A 108.2(10) . . ?
C11A C9 C10A 112.4(10) . . ?
C11A C9 C12A 106.8(11) . . ?
C1 C2 C3 176.8(7) . . ?
C7 C8 C9 175.7(7) . . ?
C2 C3 C5 104.6(14) . . ?
C2 C3 C6A 106.7(12) . . ?
C2 C3 C4A 108.8(10) . . ?
C2 C3 C5A 100.5(10) . . ?
C6 C3 C2 113.3(8) . . ?
C6 C3 C5 100.6(10) . . ?
C4 C3 C2 115.8(8) . . ?
C4 C3 C6 117.7(10) . . ?
C4 C3 C5 101.7(10) . . ?
C6A C3 C4A 102.7(18) . . ?
C6A C3 C5A 112(2) . . ?
C4A C3 C5A 124.6(17) . . ?

loop_
_geom_bond_atom_site_label_1
_geom_bond_atom_site_label_2
_geom_bond_distance
_geom_bond_site_symmetry_2
_geom_bond_publ_flag
Ag01 Ag02 2.9606(5) . ?
Ag01 Ag03 2.9300(6) 3_665 ?
Ag01 Ag03 2.9864(6) 17 ?
Ag01 Ag03 2.9720(6) . ?
Ag01 C1 2.068(5) . ?
Ag01 C7 2.073(5) . ?
Ag02 C7 2.372(5) 3_665 ?
Ag02 C7 2.372(5) . ?
Ag02 C7 2.372(5) 2_655 ?
Ag03 C1 2.368(5) 2_655 ?
Ag03 C1 2.418(5) 18_545 ?
Ag03 C7 2.396(5) . ?
C1 C2 1.188(7) . ?
C7 C8 1.194(7) . ?
C9 C8 1.463(9) . ?
C9 C10 1.574(16) . ?
C9 C11 1.480(17) . ?
C9 C12 1.559(16) . ?
C9 C10A 1.548(14) . ?
C9 C12A 1.571(15) . ?
C9 C11A 1.489(15) . ?
C2 C3 1.470(10) . ?
C3 C6 1.442(13) . ?
C3 C4 1.424(13) . ?
C3 C5 1.653(16) . ?
C3 C6A 1.531(17) . ?
C3 C4A 1.529(16) . ?
C3 C5A 1.571(18) . ?

loop_
_smtbx_masks_void_nr
_smtbx_masks_void_average_x
_smtbx_masks_void_average_y
_smtbx_masks_void_average_z
_smtbx_masks_void_volume
_smtbx_masks_void_count_electrons
_smtbx_masks_void_content
1 0.000 0.000 0.262 7.9 0.0 ?
2 0.000 0.000 0.500 205.5 0.0 '0.166667 B1F4'
3 0.000 0.000 0.738 7.9 0.0 ?
4 0.333 0.667 0.167 205.5 0.0 '0.166667 B1F4'
5 0.333 0.667 0.404 7.9 0.0 '0.166667 B1F4'
6 0.333 0.667 0.929 7.9 0.0 ?
7 0.667 0.333 0.833 205.5 0.0 ?
8 0.667 0.333 0.071 7.9 0.0 ?
9 0.667 0.333 0.596 7.9 0.0 ?
